data_4081790
loop_
_publ_author_name
'Uhl, Werner'
'Tannert, Jens'
'Layh, Marcus'
'Hepp, Alexander'
'Grimme, Stefan'
'Risthaus, Tobias'

_publ_section_title
;
 Cooperative Ge--N Bond Activation in Hydrogallation Products of
 Alkynyl(diethylamino)germanes (Et2N)nGe(C\\tb CtBu)4--n
;
_journal_issue 22
_journal_name_full Organometallics
_journal_page_first 6770
_journal_paper_doi 10.1021/om400543v
_journal_volume 32
_journal_year 2013
_chemical_formula_sum 'C35 H62 Ga Ge N3 S'
_chemical_formula_weight 699.25
_chemical_name_systematic
; 
 ? 
;
_space_group_IT_number 14
_symmetry_cell_setting monoclinic
_symmetry_space_group_name_Hall '-P 2yn'
_symmetry_space_group_name_H-M 'P 1 21/n 1'
_atom_sites_solution_hydrogens geom
_atom_sites_solution_primary direct
_atom_sites_solution_secondary difmap
_audit_creation_method SHELXL-97
_cell_angle_alpha 90.00
_cell_angle_beta 92.1620(10)
_cell_angle_gamma 90.00
_cell_formula_units_Z 4
_cell_length_a 11.2381(6)
_cell_length_b 21.1647(11)
_cell_length_c 16.3711(8)
_cell_measurement_reflns_used 9485
_cell_measurement_temperature 153(2)
_cell_measurement_theta_max 30.08
_cell_measurement_theta_min 2.29
_cell_volume 3891.1(3)
_computing_cell_refinement 'Bruker SAINT'
_computing_data_collection 'Bruker APEX2'
_computing_data_reduction 'Bruker SAINT'
_computing_molecular_graphics 'Bruker SHELXTL'
_computing_publication_material 'Bruker SHELXTL'
_computing_structure_refinement 'SHELXL-97 (Sheldrick, 2008)'
_computing_structure_solution 'SHELXS-97 (Sheldrick, 2008)'
_diffrn_ambient_temperature 153(2)
_diffrn_measured_fraction_theta_full 0.999
_diffrn_measured_fraction_theta_max 0.999
_diffrn_measurement_device_type 'Photon 100 CMOS-detector'
_diffrn_measurement_method 'omega scans'
_diffrn_radiation_monochromator 'Venture Mo multilayer optic'
_diffrn_radiation_source microsource
_diffrn_radiation_type MoK\a
_diffrn_radiation_wavelength 0.71073
_diffrn_reflns_av_R_equivalents 0.0235
_diffrn_reflns_av_sigmaI/netI 0.0154
_diffrn_reflns_limit_h_max 15
_diffrn_reflns_limit_h_min -15
_diffrn_reflns_limit_k_max 29
_diffrn_reflns_limit_k_min -29
_diffrn_reflns_limit_l_max 22
_diffrn_reflns_limit_l_min -22
_diffrn_reflns_number 59740
_diffrn_reflns_theta_full 29.57
_diffrn_reflns_theta_max 29.57
_diffrn_reflns_theta_min 2.49
_diffrn_standards_number 0
_exptl_absorpt_coefficient_mu 1.543
_exptl_absorpt_correction_T_max 0.7277
_exptl_absorpt_correction_T_min 0.4895
_exptl_absorpt_correction_type numerical
_exptl_absorpt_process_details SADABS
_exptl_crystal_colour colourless
_exptl_crystal_density_diffrn 1.194
_exptl_crystal_density_method 'not measured'
_exptl_crystal_description block
_exptl_crystal_F_000 1488
_exptl_crystal_size_max 0.54
_exptl_crystal_size_mid 0.34
_exptl_crystal_size_min 0.22
_refine_diff_density_max 0.321
_refine_diff_density_min -0.389
_refine_diff_density_rms 0.060
_refine_ls_extinction_method none
_refine_ls_goodness_of_fit_ref 1.047
_refine_ls_hydrogen_treatment constr
_refine_ls_matrix_type full
_refine_ls_number_parameters 386
_refine_ls_number_reflns 10907
_refine_ls_number_restraints 0
_refine_ls_restrained_S_all 1.047
_refine_ls_R_factor_all 0.0267
_refine_ls_R_factor_gt 0.0232
_refine_ls_shift/su_max 0.001
_refine_ls_shift/su_mean 0.000
_refine_ls_structure_factor_coef Fsqd
_refine_ls_weighting_details 'calc w=1/[\s^2^(Fo^2^)+(0.0334P)^2^+1.1137P] where P=(Fo^2^+2Fc^2^)/3'
_refine_ls_weighting_scheme calc
_refine_ls_wR_factor_gt 0.0603
_refine_ls_wR_factor_ref 0.0622
_reflns_number_gt 9956
_reflns_number_total 10907
_reflns_threshold_expression >2sigma(I)
_cod_data_source_file om400543v_si_002.cif
_cod_data_source_block sad
_cod_original_sg_symbol_H-M P2(1)/n
_cod_database_code 4081790

loop_
_symmetry_equiv_pos_as_xyz
'x, y, z'
'-x+1/2, y+1/2, -z+1/2'
'-x, -y, -z'
'x-1/2, -y-1/2, z-1/2'

loop_
_atom_site_label
_atom_site_type_symbol
_atom_site_fract_x
_atom_site_fract_y
_atom_site_fract_z
_atom_site_U_iso_or_equiv
_atom_site_adp_type
_atom_site_occupancy
_atom_site_symmetry_multiplicity
_atom_site_calc_flag
_atom_site_refinement_flags
Ge1 Ge 0.623003(9) 0.161453(5) 0.309252(6) 0.01628(3) Uani 1 1 d .
C11 C 0.66195(10) 0.10500(5) 0.22206(7) 0.0202(2) Uani 1 1 d .
C12 C 0.58568(10) 0.06733(6) 0.17996(7) 0.0249(2) Uani 1 1 d .
H12 H 0.6243 0.0417 0.1405 0.030 Uiso 1 1 calc R
C13 C 0.45161(11) 0.05589(6) 0.18033(7) 0.0292(2) Uani 1 1 d .
C14 C 0.37989(11) 0.11540(7) 0.19663(9) 0.0344(3) Uani 1 1 d .
H14A H 0.2964 0.1061 0.1905 0.041 Uiso 1 1 calc R
H14B H 0.4002 0.1477 0.1584 0.041 Uiso 1 1 calc R
H14C H 0.3979 0.1299 0.2513 0.041 Uiso 1 1 calc R
C15 C 0.41248(14) 0.03062(9) 0.09563(9) 0.0466(4) Uani 1 1 d .
H15A H 0.4549 -0.0077 0.0848 0.056 Uiso 1 1 calc R
H15B H 0.4295 0.0616 0.0548 0.056 Uiso 1 1 calc R
H15C H 0.3285 0.0222 0.0943 0.056 Uiso 1 1 calc R
C16 C 0.42685(15) 0.00542(7) 0.24453(10) 0.0426(3) Uani 1 1 d .
H16A H 0.4718 -0.0319 0.2334 0.051 Uiso 1 1 calc R
H16B H 0.3435 -0.0046 0.2426 0.051 Uiso 1 1 calc R
H16C H 0.4497 0.0211 0.2979 0.051 Uiso 1 1 calc R
Ga1 Ga 0.832617(11) 0.103955(6) 0.191568(7) 0.02064(4) Uani 1 1 d .
C01 C 0.92932(11) 0.03567(6) 0.24950(8) 0.0308(3) Uani 1 1 d .
C011 C 0.85420(13) 0.00706(7) 0.31600(9) 0.0356(3) Uani 1 1 d .
H01A H 0.7840 -0.0118 0.2914 0.043 Uiso 1 1 calc R
H01B H 0.8317 0.0396 0.3532 0.043 Uiso 1 1 calc R
H01C H 0.8997 -0.0246 0.3452 0.043 Uiso 1 1 calc R
C012 C 1.04415(13) 0.06250(8) 0.28881(12) 0.0497(4) Uani 1 1 d .
H01D H 1.0871 0.0294 0.3171 0.060 Uiso 1 1 calc R
H01E H 1.0249 0.0951 0.3268 0.060 Uiso 1 1 calc R
H01F H 1.0924 0.0798 0.2472 0.060 Uiso 1 1 calc R
C013 C 0.96148(19) -0.01671(8) 0.19037(12) 0.0577(5) Uani 1 1 d .
H01G H 1.0103 0.0003 0.1488 0.069 Uiso 1 1 calc R
H01H H 0.8900 -0.0341 0.1655 0.069 Uiso 1 1 calc R
H01I H 1.0044 -0.0493 0.2196 0.069 Uiso 1 1 calc R
C02 C 0.86194(12) 0.12373(7) 0.07282(8) 0.0320(3) Uani 1 1 d .
C021 C 0.99358(14) 0.13714(9) 0.06149(10) 0.0484(4) Uani 1 1 d .
H02A H 1.0398 0.1009 0.0782 0.058 Uiso 1 1 calc R
H02B H 1.0177 0.1729 0.0942 0.058 Uiso 1 1 calc R
H02C H 1.0062 0.1461 0.0050 0.058 Uiso 1 1 calc R
C022 C 0.82560(18) 0.06837(10) 0.01779(10) 0.0582(5) Uani 1 1 d .
H02D H 0.8435 0.0781 -0.0377 0.070 Uiso 1 1 calc R
H02E H 0.7417 0.0609 0.0213 0.070 Uiso 1 1 calc R
H02F H 0.8687 0.0313 0.0351 0.070 Uiso 1 1 calc R
C023 C 0.79046(19) 0.18148(10) 0.04540(9) 0.0591(5) Uani 1 1 d .
H02G H 0.8124 0.2168 0.0795 0.071 Uiso 1 1 calc R
H02H H 0.7070 0.1729 0.0497 0.071 Uiso 1 1 calc R
H02I H 0.8068 0.1911 -0.0104 0.071 Uiso 1 1 calc R
C31 C 0.52249(10) 0.12913(5) 0.39012(7) 0.0215(2) Uani 1 1 d .
C32 C 0.44632(10) 0.11138(5) 0.43409(7) 0.0216(2) Uani 1 1 d .
C33 C 0.35068(11) 0.09200(6) 0.48821(7) 0.0260(2) Uani 1 1 d .
C34 C 0.24028(12) 0.13212(8) 0.46567(9) 0.0384(3) Uani 1 1 d .
H34A H 0.2571 0.1758 0.4772 0.046 Uiso 1 1 calc R
H34B H 0.1748 0.1185 0.4972 0.046 Uiso 1 1 calc R
H34C H 0.2200 0.1272 0.4085 0.046 Uiso 1 1 calc R
C35 C 0.39013(13) 0.10381(8) 0.57727(8) 0.0367(3) Uani 1 1 d .
H35A H 0.4609 0.0799 0.5903 0.044 Uiso 1 1 calc R
H35B H 0.3280 0.0910 0.6124 0.044 Uiso 1 1 calc R
H35C H 0.4062 0.1480 0.5851 0.044 Uiso 1 1 calc R
C36 C 0.32157(15) 0.02200(7) 0.47442(11) 0.0465(4) Uani 1 1 d .
H36A H 0.2998 0.0152 0.4179 0.056 Uiso 1 1 calc R
H36B H 0.2566 0.0101 0.5076 0.056 Uiso 1 1 calc R
H36C H 0.3902 -0.0031 0.4892 0.056 Uiso 1 1 calc R
S1 S 0.88539(3) 0.207390(14) 0.244452(17) 0.02501(6) Uani 1 1 d .
N1 N 0.76472(8) 0.18137(5) 0.37866(5) 0.02055(17) Uani 1 1 d .
C61 C 0.77278(11) 0.16233(6) 0.46308(7) 0.0259(2) Uani 1 1 d .
C62 C 0.68916(13) 0.18169(8) 0.51832(7) 0.0355(3) Uani 1 1 d .
H62 H 0.6242 0.2084 0.5006 0.043 Uiso 1 1 calc R
C63 C 0.70002(17) 0.16214(9) 0.59954(8) 0.0508(5) Uani 1 1 d .
H63 H 0.6422 0.1755 0.6376 0.061 Uiso 1 1 calc R
C64 C 0.79265(19) 0.12402(9) 0.62559(9) 0.0561(5) Uani 1 1 d .
H64 H 0.7992 0.1105 0.6815 0.067 Uiso 1 1 calc R
C65 C 0.87627(17) 0.10528(8) 0.57102(10) 0.0500(4) Uani 1 1 d .
H65 H 0.9416 0.0790 0.5894 0.060 Uiso 1 1 calc R
C66 C 0.86691(13) 0.12407(6) 0.48961(9) 0.0343(3) Uani 1 1 d .
H66 H 0.9252 0.1106 0.4519 0.041 Uiso 1 1 calc R
C2 C 0.85853(10) 0.21203(5) 0.34697(7) 0.0208(2) Uani 1 1 d .
N2 N 0.93084(9) 0.24919(5) 0.39383(6) 0.02485(19) Uani 1 1 d .
C41 C 0.89229(12) 0.28295(7) 0.46729(8) 0.0343(3) Uani 1 1 d .
H41A H 0.9573 0.3080 0.4891 0.041 Uiso 1 1 calc R
H41B H 0.8723 0.2526 0.5081 0.041 Uiso 1 1 calc R
C42 C 0.78638(15) 0.32532(8) 0.44970(11) 0.0478(4) Uani 1 1 d .
H42A H 0.8066 0.3566 0.4101 0.057 Uiso 1 1 calc R
H42B H 0.7645 0.3458 0.4992 0.057 Uiso 1 1 calc R
H42C H 0.7207 0.3005 0.4286 0.057 Uiso 1 1 calc R
C51 C 1.04774(10) 0.26938(6) 0.36548(9) 0.0303(3) Uani 1 1 d .
H51A H 1.0743 0.2396 0.3259 0.036 Uiso 1 1 calc R
H51B H 1.1042 0.2691 0.4110 0.036 Uiso 1 1 calc R
C52 C 1.04523(14) 0.33482(7) 0.32754(11) 0.0405(3) Uani 1 1 d .
H52A H 0.9905 0.3352 0.2811 0.049 Uiso 1 1 calc R
H52B H 1.1234 0.3456 0.3104 0.049 Uiso 1 1 calc R
H52C H 1.0202 0.3650 0.3671 0.049 Uiso 1 1 calc R
N3 N 0.56470(9) 0.23724(5) 0.27746(6) 0.02249(18) Uani 1 1 d .
C71 C 0.49497(12) 0.27606(6) 0.33129(7) 0.0292(2) Uani 1 1 d .
H71A H 0.5207 0.3192 0.3270 0.035 Uiso 1 1 calc R
H71B H 0.5107 0.2627 0.3867 0.035 Uiso 1 1 calc R
C72 C 0.36182(13) 0.27309(9) 0.31278(9) 0.0465(4) Uani 1 1 d .
H72A H 0.3458 0.2819 0.2559 0.056 Uiso 1 1 calc R
H72B H 0.3224 0.3038 0.3453 0.056 Uiso 1 1 calc R
H72C H 0.3330 0.2317 0.3254 0.056 Uiso 1 1 calc R
C81 C 0.56777(12) 0.25761(6) 0.19271(8) 0.0314(3) Uani 1 1 d .
H81A H 0.4876 0.2628 0.1714 0.038 Uiso 1 1 calc R
H81B H 0.6045 0.2252 0.1614 0.038 Uiso 1 1 calc R
C82 C 0.63470(16) 0.31886(8) 0.18177(12) 0.0542(5) Uani 1 1 d .
H82A H 0.5958 0.3521 0.2104 0.065 Uiso 1 1 calc R
H82B H 0.6359 0.3291 0.1247 0.065 Uiso 1 1 calc R
H82C H 0.7149 0.3142 0.2033 0.065 Uiso 1 1 calc R

loop_
_atom_site_aniso_label
_atom_site_aniso_U_11
_atom_site_aniso_U_22
_atom_site_aniso_U_33
_atom_site_aniso_U_23
_atom_site_aniso_U_13
_atom_site_aniso_U_12
Ge1 0.01555(5) 0.01849(6) 0.01488(5) 0.00074(4) 0.00182(4) -0.00145(4)
C11 0.0193(5) 0.0220(5) 0.0195(5) -0.0003(4) 0.0027(4) 0.0004(4)
C12 0.0242(5) 0.0276(5) 0.0232(5) -0.0055(4) 0.0039(4) -0.0013(4)
C13 0.0247(5) 0.0368(6) 0.0262(5) -0.0098(5) 0.0015(4) -0.0094(5)
C14 0.0209(5) 0.0461(8) 0.0361(7) -0.0076(6) -0.0013(5) -0.0025(5)
C15 0.0368(7) 0.0660(10) 0.0366(7) -0.0227(7) -0.0032(6) -0.0112(7)
C16 0.0461(8) 0.0376(7) 0.0448(8) -0.0058(6) 0.0110(6) -0.0164(6)
Ga1 0.01802(6) 0.02314(6) 0.02103(6) -0.00032(4) 0.00428(4) 0.00082(4)
C01 0.0258(6) 0.0265(6) 0.0404(7) 0.0059(5) 0.0068(5) 0.0052(5)
C011 0.0352(7) 0.0301(6) 0.0416(7) 0.0101(5) 0.0037(6) 0.0020(5)
C012 0.0254(6) 0.0525(9) 0.0708(11) 0.0245(8) -0.0039(7) 0.0027(6)
C013 0.0737(12) 0.0369(8) 0.0645(11) 0.0031(8) 0.0269(10) 0.0224(8)
C02 0.0315(6) 0.0423(7) 0.0228(5) -0.0005(5) 0.0076(5) 0.0035(5)
C021 0.0407(8) 0.0688(11) 0.0370(8) 0.0091(7) 0.0177(6) -0.0050(8)
C022 0.0670(12) 0.0774(13) 0.0310(7) -0.0193(8) 0.0144(7) -0.0146(10)
C023 0.0738(12) 0.0809(13) 0.0232(7) 0.0139(7) 0.0104(7) 0.0352(11)
C31 0.0222(5) 0.0236(5) 0.0188(5) 0.0002(4) 0.0012(4) -0.0028(4)
C32 0.0240(5) 0.0215(5) 0.0195(5) 0.0001(4) 0.0026(4) -0.0018(4)
C33 0.0248(5) 0.0276(6) 0.0261(5) 0.0006(4) 0.0091(4) -0.0056(4)
C34 0.0247(6) 0.0534(9) 0.0374(7) -0.0023(6) 0.0043(5) 0.0003(6)
C35 0.0338(7) 0.0531(8) 0.0238(6) 0.0050(5) 0.0087(5) -0.0023(6)
C36 0.0537(9) 0.0327(7) 0.0549(9) -0.0033(6) 0.0270(8) -0.0173(6)
S1 0.02765(14) 0.02382(13) 0.02394(13) 0.00160(10) 0.00594(10) -0.00577(10)
N1 0.0198(4) 0.0242(4) 0.0175(4) 0.0016(3) -0.0007(3) -0.0046(3)
C61 0.0280(6) 0.0300(6) 0.0194(5) 0.0026(4) -0.0044(4) -0.0118(4)
C62 0.0339(7) 0.0525(8) 0.0200(5) -0.0034(5) -0.0002(5) -0.0160(6)
C63 0.0576(10) 0.0757(12) 0.0192(6) -0.0027(6) 0.0015(6) -0.0347(9)
C64 0.0812(13) 0.0621(11) 0.0236(7) 0.0123(7) -0.0160(7) -0.0380(10)
C65 0.0675(11) 0.0391(8) 0.0410(8) 0.0152(6) -0.0292(8) -0.0171(7)
C66 0.0397(7) 0.0296(6) 0.0326(6) 0.0054(5) -0.0121(5) -0.0089(5)
C2 0.0193(5) 0.0194(5) 0.0236(5) 0.0026(4) -0.0009(4) -0.0005(4)
N2 0.0205(4) 0.0255(5) 0.0284(5) -0.0010(4) -0.0011(4) -0.0058(4)
C41 0.0346(7) 0.0370(7) 0.0312(6) -0.0099(5) -0.0004(5) -0.0131(5)
C42 0.0413(8) 0.0446(8) 0.0578(10) -0.0226(7) 0.0058(7) -0.0001(7)
C51 0.0190(5) 0.0290(6) 0.0428(7) 0.0021(5) -0.0014(5) -0.0056(4)
C52 0.0343(7) 0.0296(7) 0.0579(9) 0.0061(6) 0.0053(6) -0.0086(5)
N3 0.0257(5) 0.0220(4) 0.0200(4) 0.0026(3) 0.0051(3) 0.0049(4)
C71 0.0352(6) 0.0275(6) 0.0253(5) -0.0015(4) 0.0053(5) 0.0087(5)
C72 0.0360(7) 0.0722(11) 0.0318(7) 0.0031(7) 0.0083(6) 0.0249(7)
C81 0.0355(6) 0.0343(6) 0.0251(6) 0.0104(5) 0.0104(5) 0.0110(5)
C82 0.0538(10) 0.0410(8) 0.0693(11) 0.0306(8) 0.0241(9) 0.0082(7)

loop_
_atom_type_symbol
_atom_type_description
_atom_type_scat_dispersion_real
_atom_type_scat_dispersion_imag
_atom_type_scat_source
C C 0.0033 0.0016 'International Tables Vol C Tables 4.2.6.8 and 6.1.1.4'
H H 0.0000 0.0000 'International Tables Vol C Tables 4.2.6.8 and 6.1.1.4'
N N 0.0061 0.0033 'International Tables Vol C Tables 4.2.6.8 and 6.1.1.4'
S S 0.1246 0.1234 'International Tables Vol C Tables 4.2.6.8 and 6.1.1.4'
Ga Ga 0.2307 1.6083 'International Tables Vol C Tables 4.2.6.8 and 6.1.1.4'
Ge Ge 0.1547 1.8001 'International Tables Vol C Tables 4.2.6.8 and 6.1.1.4'

loop_
_geom_angle_atom_site_label_1
_geom_angle_atom_site_label_2
_geom_angle_atom_site_label_3
_geom_angle
N3 Ge1 C31 107.61(5)
N3 Ge1 C11 115.39(4)
C31 Ge1 C11 116.81(5)
N3 Ge1 N1 104.70(4)
C31 Ge1 N1 99.46(4)
C11 Ge1 N1 111.08(4)
C12 C11 Ge1 126.23(8)
C12 C11 Ga1 117.72(8)
Ge1 C11 Ga1 116.04(5)
C11 C12 C13 134.72(11)
C11 C12 H12 112.6
C13 C12 H12 112.6
C14 C13 C12 113.47(10)
C14 C13 C16 110.20(11)
C12 C13 C16 108.56(11)
C14 C13 C15 108.10(12)
C12 C13 C15 107.51(10)
C16 C13 C15 108.88(12)
C13 C14 H14A 109.5
C13 C14 H14B 109.5
H14A C14 H14B 109.5
C13 C14 H14C 109.5
H14A C14 H14C 109.5
H14B C14 H14C 109.5
C13 C15 H15A 109.5
C13 C15 H15B 109.5
H15A C15 H15B 109.5
C13 C15 H15C 109.5
H15A C15 H15C 109.5
H15B C15 H15C 109.5
C13 C16 H16A 109.5
C13 C16 H16B 109.5
H16A C16 H16B 109.5
C13 C16 H16C 109.5
H16A C16 H16C 109.5
H16B C16 H16C 109.5
C11 Ga1 C01 113.22(5)
C11 Ga1 C02 115.41(5)
C01 Ga1 C02 119.54(5)
C11 Ga1 S1 97.19(3)
C01 Ga1 S1 111.01(4)
C02 Ga1 S1 96.30(4)
C013 C01 C011 108.36(12)
C013 C01 C012 108.72(14)
C011 C01 C012 109.11(12)
C013 C01 Ga1 110.98(11)
C011 C01 Ga1 108.40(8)
C012 C01 Ga1 111.21(9)
C01 C011 H01A 109.5
C01 C011 H01B 109.5
H01A C011 H01B 109.5
C01 C011 H01C 109.5
H01A C011 H01C 109.5
H01B C011 H01C 109.5
C01 C012 H01D 109.5
C01 C012 H01E 109.5
H01D C012 H01E 109.5
C01 C012 H01F 109.5
H01D C012 H01F 109.5
H01E C012 H01F 109.5
C01 C013 H01G 109.5
C01 C013 H01H 109.5
H01G C013 H01H 109.5
C01 C013 H01I 109.5
H01G C013 H01I 109.5
H01H C013 H01I 109.5
C023 C02 C022 108.45(15)
C023 C02 C021 108.58(14)
C022 C02 C021 108.11(13)
C023 C02 Ga1 110.22(9)
C022 C02 Ga1 111.00(10)
C021 C02 Ga1 110.40(10)
C02 C021 H02A 109.5
C02 C021 H02B 109.5
H02A C021 H02B 109.5
C02 C021 H02C 109.5
H02A C021 H02C 109.5
H02B C021 H02C 109.5
C02 C022 H02D 109.5
C02 C022 H02E 109.5
H02D C022 H02E 109.5
C02 C022 H02F 109.5
H02D C022 H02F 109.5
H02E C022 H02F 109.5
C02 C023 H02G 109.5
C02 C023 H02H 109.5
H02G C023 H02H 109.5
C02 C023 H02I 109.5
H02G C023 H02I 109.5
H02H C023 H02I 109.5
C32 C31 Ge1 170.95(10)
C31 C32 C33 177.83(12)
C32 C33 C35 109.59(10)
C32 C33 C36 109.67(10)
C35 C33 C36 110.57(12)
C32 C33 C34 107.56(10)
C35 C33 C34 109.94(11)
C36 C33 C34 109.45(12)
C33 C34 H34A 109.5
C33 C34 H34B 109.5
H34A C34 H34B 109.5
C33 C34 H34C 109.5
H34A C34 H34C 109.5
H34B C34 H34C 109.5
C33 C35 H35A 109.5
C33 C35 H35B 109.5
H35A C35 H35B 109.5
C33 C35 H35C 109.5
H35A C35 H35C 109.5
H35B C35 H35C 109.5
C33 C36 H36A 109.5
C33 C36 H36B 109.5
H36A C36 H36B 109.5
C33 C36 H36C 109.5
H36A C36 H36C 109.5
H36B C36 H36C 109.5
C2 S1 Ga1 110.57(4)
C2 N1 C61 118.63(9)
C2 N1 Ge1 120.35(7)
C61 N1 Ge1 121.00(7)
C66 C61 C62 119.60(12)
C66 C61 N1 118.89(12)
C62 C61 N1 121.50(12)
C61 C62 C63 119.75(15)
C61 C62 H62 120.1
C63 C62 H62 120.1
C64 C63 C62 120.61(17)
C64 C63 H63 119.7
C62 C63 H63 119.7
C63 C64 C65 119.69(14)
C63 C64 H64 120.2
C65 C64 H64 120.2
C64 C65 C66 120.65(16)
C64 C65 H65 119.7
C66 C65 H65 119.7
C61 C66 C65 119.70(15)
C61 C66 H66 120.2
C65 C66 H66 120.2
N2 C2 N1 121.41(10)
N2 C2 S1 117.66(8)
N1 C2 S1 120.88(8)
C2 N2 C51 121.01(10)
C2 N2 C41 123.76(10)
C51 N2 C41 114.11(10)
N2 C41 C42 112.67(12)
N2 C41 H41A 109.1
C42 C41 H41A 109.1
N2 C41 H41B 109.1
C42 C41 H41B 109.1
H41A C41 H41B 107.8
C41 C42 H42A 109.5
C41 C42 H42B 109.5
H42A C42 H42B 109.5
C41 C42 H42C 109.5
H42A C42 H42C 109.5
H42B C42 H42C 109.5
N2 C51 C52 112.99(11)
N2 C51 H51A 109.0
C52 C51 H51A 109.0
N2 C51 H51B 109.0
C52 C51 H51B 109.0
H51A C51 H51B 107.8
C51 C52 H52A 109.5
C51 C52 H52B 109.5
H52A C52 H52B 109.5
C51 C52 H52C 109.5
H52A C52 H52C 109.5
H52B C52 H52C 109.5
C81 N3 C71 116.30(9)
C81 N3 Ge1 121.18(8)
C71 N3 Ge1 121.72(8)
N3 C71 C72 113.91(11)
N3 C71 H71A 108.8
C72 C71 H71A 108.8
N3 C71 H71B 108.8
C72 C71 H71B 108.8
H71A C71 H71B 107.7
C71 C72 H72A 109.5
C71 C72 H72B 109.5
H72A C72 H72B 109.5
C71 C72 H72C 109.5
H72A C72 H72C 109.5
H72B C72 H72C 109.5
N3 C81 C82 113.37(13)
N3 C81 H81A 108.9
C82 C81 H81A 108.9
N3 C81 H81B 108.9
C82 C81 H81B 108.9
H81A C81 H81B 107.7
C81 C82 H82A 109.5
C81 C82 H82B 109.5
H82A C82 H82B 109.5
C81 C82 H82C 109.5
H82A C82 H82C 109.5
H82B C82 H82C 109.5

loop_
_geom_bond_atom_site_label_1
_geom_bond_atom_site_label_2
_geom_bond_distance
Ge1 N3 1.8021(9)
Ge1 C31 1.8998(11)
Ge1 C11 1.9246(11)
Ge1 N1 1.9669(9)
C11 C12 1.3419(16)
C11 Ga1 2.0001(11)
C12 C13 1.5262(16)
C12 H12 0.9600
C13 C14 1.5242(19)
C13 C16 1.531(2)
C13 C15 1.5349(17)
C14 H14A 0.9599
C14 H14B 0.9599
C14 H14C 0.9599
C15 H15A 0.9599
C15 H15B 0.9599
C15 H15C 0.9599
C16 H16A 0.9599
C16 H16B 0.9599
C16 H16C 0.9599
Ga1 C01 2.0228(12)
Ga1 C02 2.0277(13)
Ga1 S1 2.4197(3)
C01 C013 1.524(2)
C01 C011 1.5277(18)
C01 C012 1.529(2)
C011 H01A 0.9599
C011 H01B 0.9599
C011 H01C 0.9599
C012 H01D 0.9599
C012 H01E 0.9599
C012 H01F 0.9599
C013 H01G 0.9599
C013 H01H 0.9599
C013 H01I 0.9599
C02 C023 1.521(2)
C02 C022 1.524(2)
C02 C021 1.525(2)
C021 H02A 0.9599
C021 H02B 0.9599
C021 H02C 0.9599
C022 H02D 0.9599
C022 H02E 0.9599
C022 H02F 0.9599
C023 H02G 0.9599
C023 H02H 0.9599
C023 H02I 0.9599
C31 C32 1.1994(16)
C32 C33 1.4766(15)
C33 C35 1.5285(18)
C33 C36 1.5319(18)
C33 C34 1.5369(19)
C34 H34A 0.9599
C34 H34B 0.9599
C34 H34C 0.9599
C35 H35A 0.9599
C35 H35B 0.9599
C35 H35C 0.9599
C36 H36A 0.9599
C36 H36B 0.9599
C36 H36C 0.9599
S1 C2 1.7192(12)
N1 C2 1.3576(14)
N1 C61 1.4392(14)
C61 C66 1.3889(19)
C61 C62 1.3902(19)
C62 C63 1.3935(19)
C62 H62 0.9600
C63 C64 1.372(3)
C63 H63 0.9600
C64 C65 1.379(3)
C64 H64 0.9600
C65 C66 1.391(2)
C65 H65 0.9600
C66 H66 0.9600
C2 N2 1.3491(14)
N2 C51 1.4730(15)
N2 C41 1.4778(16)
C41 C42 1.509(2)
C41 H41A 0.9600
C41 H41B 0.9600
C42 H42A 0.9599
C42 H42B 0.9599
C42 H42C 0.9599
C51 C52 1.5177(18)
C51 H51A 0.9600
C51 H51B 0.9600
C52 H52A 0.9599
C52 H52B 0.9599
C52 H52C 0.9599
N3 C81 1.4546(14)
N3 C71 1.4552(15)
C71 C72 1.517(2)
C71 H71A 0.9600
C71 H71B 0.9600
C72 H72A 0.9599
C72 H72B 0.9599
C72 H72C 0.9599
C81 C82 1.513(2)
C81 H81A 0.9600
C81 H81B 0.9600
C82 H82A 0.9599
C82 H82B 0.9599
C82 H82C 0.9599

loop_
_geom_torsion_atom_site_label_1
_geom_torsion_atom_site_label_2
_geom_torsion_atom_site_label_3
_geom_torsion_atom_site_label_4
_geom_torsion
N3 Ge1 C11 C12 -82.81(11)
C31 Ge1 C11 C12 45.15(12)
N1 Ge1 C11 C12 158.24(10)
N3 Ge1 C11 Ga1 96.45(6)
C31 Ge1 C11 Ga1 -135.59(6)
N1 Ge1 C11 Ga1 -22.50(7)
Ge1 C11 C12 C13 2.4(2)
Ga1 C11 C12 C13 -176.81(12)
C11 C12 C13 C14 35.7(2)
C11 C12 C13 C16 -87.19(17)
C11 C12 C13 C15 155.16(15)
C12 C11 Ga1 C01 -86.79(10)
Ge1 C11 Ga1 C01 93.89(7)
C12 C11 Ga1 C02 56.13(11)
Ge1 C11 Ga1 C02 -123.20(6)
C12 C11 Ga1 S1 156.64(9)
Ge1 C11 Ga1 S1 -22.69(6)
C11 Ga1 C01 C013 108.90(11)
C02 Ga1 C01 C013 -32.34(13)
S1 Ga1 C01 C013 -143.00(10)
C11 Ga1 C01 C011 -9.99(11)
C02 Ga1 C01 C011 -151.22(9)
S1 Ga1 C01 C011 98.11(9)
C11 Ga1 C01 C012 -129.94(10)
C02 Ga1 C01 C012 88.82(12)
S1 Ga1 C01 C012 -21.84(11)
C11 Ga1 C02 C023 46.42(14)
C01 Ga1 C02 C023 -173.15(12)
S1 Ga1 C02 C023 -54.64(13)
C11 Ga1 C02 C022 -73.76(12)
C01 Ga1 C02 C022 66.67(13)
S1 Ga1 C02 C022 -174.82(11)
C11 Ga1 C02 C021 166.37(10)
C01 Ga1 C02 C021 -53.19(13)
S1 Ga1 C02 C021 65.32(11)
N3 Ge1 C31 C32 44.6(7)
C11 Ge1 C31 C32 -87.0(7)
N1 Ge1 C31 C32 153.4(7)
Ge1 C31 C32 C33 -56(4)
C31 C32 C33 C35 -87(3)
C31 C32 C33 C36 151(3)
C31 C32 C33 C34 32(3)
C11 Ga1 S1 C2 57.91(5)
C01 Ga1 S1 C2 -60.39(6)
C02 Ga1 S1 C2 174.59(6)
N3 Ge1 N1 C2 -62.54(9)
C31 Ge1 N1 C2 -173.69(9)
C11 Ge1 N1 C2 62.64(10)
N3 Ge1 N1 C61 119.23(9)
C31 Ge1 N1 C61 8.08(10)
C11 Ge1 N1 C61 -115.58(9)
C2 N1 C61 C66 -56.28(15)
Ge1 N1 C61 C66 121.97(10)
C2 N1 C61 C62 123.32(13)
Ge1 N1 C61 C62 -58.42(14)
C66 C61 C62 C63 -0.49(19)
N1 C61 C62 C63 179.91(12)
C61 C62 C63 C64 0.1(2)
C62 C63 C64 C65 0.5(2)
C63 C64 C65 C66 -0.7(2)
C62 C61 C66 C65 0.28(19)
N1 C61 C66 C65 179.89(11)
C64 C65 C66 C61 0.3(2)
C61 N1 C2 N2 -30.22(16)
Ge1 N1 C2 N2 151.51(9)
C61 N1 C2 S1 152.56(9)
Ge1 N1 C2 S1 -25.71(12)
Ga1 S1 C2 N2 147.83(8)
Ga1 S1 C2 N1 -34.85(10)
N1 C2 N2 C51 164.61(10)
S1 C2 N2 C51 -18.09(14)
N1 C2 N2 C41 -28.22(17)
S1 C2 N2 C41 149.09(10)
C2 N2 C41 C42 -55.90(17)
C51 N2 C41 C42 112.07(13)
C2 N2 C51 C52 97.02(14)
C41 N2 C51 C52 -71.32(15)
C31 Ge1 N3 C81 -142.96(10)
C11 Ge1 N3 C81 -10.55(11)
N1 Ge1 N3 C81 111.87(10)
C31 Ge1 N3 C71 26.48(11)
C11 Ge1 N3 C71 158.90(9)
N1 Ge1 N3 C71 -78.68(10)
C81 N3 C71 C72 68.59(15)
Ge1 N3 C71 C72 -101.34(12)
C71 N3 C81 C82 68.14(15)
Ge1 N3 C81 C82 -121.86(11)
